data_4344046
loop_
_publ_author_name
'Li, Feng'
'Sevov, Slavi C.'

_publ_section_title
;
 Coordination of Tri-Substituted Nona-Germanium Clusters to Cu(I) and
 Pd(0).
;
_journal_issue 16
_journal_name_full 'Inorganic chemistry'
_journal_page_first 8121
_journal_page_last 8125
_journal_paper_doi 10.1021/acs.inorgchem.5b01371
_journal_volume 54
_journal_year 2015
_chemical_formula_moiety '2(K C18 N2 O6 H36), (Ge18 Si24 C54 H162 Pd), 2(C2 N H3)'
_chemical_formula_sum 'C47 H120 Ge9 K N3 O6 Pd0.5 Si12'
_chemical_formula_weight 1906.14
_chemical_name_common (Kcrypt)2{(Ge9R3)PdGe9R3)}.2MeCN
_chemical_name_systematic
;
 ?
;
_space_group_crystal_system triclinic
_space_group_IT_number 2
_space_group_name_Hall '-P 1'
_space_group_name_H-M_alt 'P -1'
_symmetry_space_group_name_Hall '-P 1'
_symmetry_space_group_name_H-M 'P -1'
_atom_sites_solution_hydrogens geom
_audit_creation_method SHELXL-2013
_cell_angle_alpha 64.778(2)
_cell_angle_beta 79.495(3)
_cell_angle_gamma 89.554(3)
_cell_formula_units_Z 2
_cell_length_a 15.5519(12)
_cell_length_b 16.8841(14)
_cell_length_c 18.1601(15)
_cell_measurement_reflns_used 9580
_cell_measurement_temperature 120(2)
_cell_measurement_theta_max 26.52
_cell_measurement_theta_min 2.30
_cell_volume 4228.4(6)
_computing_cell_refinement 'Bruker SAINT'
_computing_data_collection 'Bruker APEX2'
_computing_data_reduction 'Bruker SAINT'
_computing_molecular_graphics 'Bruker SHELXTL'
_computing_publication_material 'Bruker SHELXTL'
_computing_structure_refinement 'SHELXL-2013 (Sheldrick 2013)'
_computing_structure_solution 'SHELXS-97 (Sheldrick 2008)'
_diffrn_ambient_temperature 120(2)
_diffrn_detector_area_resol_mean 83.33
_diffrn_measured_fraction_theta_full 0.984
_diffrn_measured_fraction_theta_max 0.905
_diffrn_measurement_device_type 'Bruker APEX-II CCD'
_diffrn_measurement_method '\f and \w scans'
_diffrn_radiation_monochromator graphite
_diffrn_radiation_source 'fine-focus sealed tube'
_diffrn_radiation_type MoK\a
_diffrn_radiation_wavelength 0.71073
_diffrn_reflns_av_unetI/netI 0.0356
_diffrn_reflns_Laue_measured_fraction_full 0.984
_diffrn_reflns_Laue_measured_fraction_max 0.905
_diffrn_reflns_limit_h_max 20
_diffrn_reflns_limit_h_min -20
_diffrn_reflns_limit_k_max 22
_diffrn_reflns_limit_k_min -19
_diffrn_reflns_limit_l_max 24
_diffrn_reflns_limit_l_min 0
_diffrn_reflns_number 19277
_diffrn_reflns_point_group_measured_fraction_full 0.984
_diffrn_reflns_point_group_measured_fraction_max 0.905
_diffrn_reflns_theta_full 25.242
_diffrn_reflns_theta_max 28.379
_diffrn_reflns_theta_min 1.264
_exptl_absorpt_coefficient_mu 3.511
_exptl_absorpt_correction_T_max 0.7457
_exptl_absorpt_correction_T_min 0.5790
_exptl_absorpt_correction_type multi-scan
_exptl_absorpt_process_details 'TWINABS (Sheldrick, 2008)'
_exptl_crystal_colour black-brown
_exptl_crystal_density_diffrn 1.497
_exptl_crystal_density_method 'not measured'
_exptl_crystal_description block
_exptl_crystal_F_000 1938
_exptl_crystal_size_max 0.350
_exptl_crystal_size_mid 0.250
_exptl_crystal_size_min 0.150
_refine_diff_density_max 0.702
_refine_diff_density_min -1.684
_refine_diff_density_rms 0.100
_refine_ls_extinction_method none
_refine_ls_goodness_of_fit_ref 1.035
_refine_ls_hydrogen_treatment constr
_refine_ls_matrix_type full
_refine_ls_number_parameters 712
_refine_ls_number_reflns 19277
_refine_ls_number_restraints 0
_refine_ls_restrained_S_all 1.035
_refine_ls_R_factor_all 0.0496
_refine_ls_R_factor_gt 0.0299
_refine_ls_shift/su_max 0.003
_refine_ls_shift/su_mean 0.000
_refine_ls_structure_factor_coef Fsqd
_refine_ls_weighting_details 'w=1/[\s^2^(Fo^2^)+(0.0336P)^2^+5.9265P] where P=(Fo^2^+2Fc^2^)/3'
_refine_ls_weighting_scheme calc
_refine_ls_wR_factor_gt 0.0692
_refine_ls_wR_factor_ref 0.0775
_reflns_Friedel_coverage 0.000
_reflns_number_gt 15529
_reflns_number_total 19277
_reflns_threshold_expression 'I > 2\s(I)'
_cod_data_source_file ic5b01371_si_002.cif
_cod_data_source_block LF091_0m
_cod_depositor_comments 'Adding full bibliography for 4344046--4344047.cif.'
_cod_original_formula_sum 'C47 H120 Ge9 K N3 O6 Pd0.50 Si12'
_cod_database_code 4344046
_shelx_space_group_comment
;
The symmetry employed for this shelxl refinement is uniquely defined
by the following loop, which should always be used as a source of
symmetry information in preference to the above space-group names.
They are only intended as comments.
;
_shelx_estimated_absorpt_t_min 0.373
_shelx_estimated_absorpt_t_max 0.621
_shelxl_version_number 2013-4

loop_
_space_group_symop_operation_xyz
'x, y, z'
'-x, -y, -z'

loop_
_atom_site_label
_atom_site_type_symbol
_atom_site_fract_x
_atom_site_fract_y
_atom_site_fract_z
_atom_site_U_iso_or_equiv
_atom_site_adp_type
_atom_site_occupancy
_atom_site_site_symmetry_order
_atom_site_calc_flag
_atom_site_refinement_flags_posn
_atom_site_refinement_flags_adp
_atom_site_refinement_flags_occupancy
Pd1 Pd 1.0000 0.5000 1.0000 0.01955(7) Uani 1 2 d S . P
Ge1 Ge 0.85862(2) 0.55241(2) 0.94784(2) 0.01679(7) Uani 1 1 d . . .
Ge2 Ge 1.03004(2) 0.63056(2) 0.85408(2) 0.01588(7) Uani 1 1 d . . .
Ge3 Ge 0.98062(2) 0.45499(2) 0.88550(2) 0.01634(7) Uani 1 1 d . . .
Ge4 Ge 0.88839(2) 0.69803(2) 0.82025(2) 0.01740(7) Uani 1 1 d . . .
Ge5 Ge 1.03539(2) 0.57744(2) 0.74268(2) 0.01733(7) Uani 1 1 d . . .
Ge6 Ge 0.82583(2) 0.47726(2) 0.86050(2) 0.01872(7) Uani 1 1 d . . .
Ge7 Ge 0.78486(2) 0.62881(2) 0.76690(2) 0.01986(7) Uani 1 1 d . . .
Ge8 Ge 0.94023(2) 0.70231(2) 0.67695(2) 0.01860(7) Uani 1 1 d . . .
Ge9 Ge 0.89406(2) 0.54077(2) 0.70647(2) 0.01878(7) Uani 1 1 d . . .
Si1 Si 0.84310(5) 0.82829(5) 0.83031(5) 0.01608(16) Uani 1 1 d . . .
Si2 Si 0.81834(6) 0.93181(6) 0.70164(5) 0.0258(2) Uani 1 1 d . . .
Si3 Si 0.95465(6) 0.88280(6) 0.86975(6) 0.02355(19) Uani 1 1 d . . .
Si4 Si 0.71368(5) 0.79076(6) 0.93147(5) 0.02004(18) Uani 1 1 d . . .
Si5 Si 1.17183(5) 0.59353(5) 0.65283(5) 0.01493(16) Uani 1 1 d . . .
Si6 Si 1.14763(6) 0.57156(6) 0.53975(5) 0.02188(18) Uani 1 1 d . . .
Si7 Si 1.26418(5) 0.49149(5) 0.72407(5) 0.01844(17) Uani 1 1 d . . .
Si8 Si 1.23787(6) 0.73439(6) 0.60803(5) 0.02277(19) Uani 1 1 d . . .
Si9 Si 0.72191(5) 0.35663(5) 0.90193(5) 0.01569(16) Uani 1 1 d . . .
Si10 Si 0.59637(5) 0.40942(6) 0.84918(5) 0.01898(17) Uani 1 1 d . . .
Si11 Si 0.68737(6) 0.28778(6) 1.04682(5) 0.01976(17) Uani 1 1 d . . .
Si12 Si 0.78100(6) 0.25941(6) 0.84862(5) 0.02352(19) Uani 1 1 d . . .
C1 C 0.7908(3) 1.0389(2) 0.7042(2) 0.0495(11) Uani 1 1 d . . .
H1A H 0.7809 1.0805 0.6496 0.074 Uiso 1 1 calc R U .
H1B H 0.8394 1.0626 0.7183 0.074 Uiso 1 1 calc R U .
H1C H 0.7375 1.0296 0.7462 0.074 Uiso 1 1 calc R U .
C2 C 0.7229(2) 0.8879(3) 0.6772(2) 0.0403(9) Uani 1 1 d . . .
H2A H 0.7115 0.9302 0.6235 0.060 Uiso 1 1 calc R U .
H2B H 0.6710 0.8781 0.7206 0.060 Uiso 1 1 calc R U .
H2C H 0.7362 0.8322 0.6746 0.060 Uiso 1 1 calc R U .
C3 C 0.9161(2) 0.9559(2) 0.6160(2) 0.0336(8) Uani 1 1 d . . .
H3A H 0.9027 0.9994 0.5637 0.050 Uiso 1 1 calc R U .
H3B H 0.9307 0.9017 0.6107 0.050 Uiso 1 1 calc R U .
H3C H 0.9661 0.9791 0.6287 0.050 Uiso 1 1 calc R U .
C4 C 0.9216(3) 0.9853(3) 0.8808(3) 0.0471(11) Uani 1 1 d . . .
H4A H 0.9686 1.0082 0.8975 0.071 Uiso 1 1 calc R U .
H4B H 0.8678 0.9715 0.9231 0.071 Uiso 1 1 calc R U .
H4C H 0.9111 1.0296 0.8275 0.071 Uiso 1 1 calc R U .
C5 C 0.9776(2) 0.8029(3) 0.9710(2) 0.0396(9) Uani 1 1 d . . .
H5A H 1.0249 0.8282 0.9853 0.059 Uiso 1 1 calc R U .
H5B H 0.9955 0.7489 0.9670 0.059 Uiso 1 1 calc R U .
H5C H 0.9246 0.7894 1.0141 0.059 Uiso 1 1 calc R U .
C6 C 1.0573(2) 0.9092(2) 0.7894(2) 0.0348(8) Uani 1 1 d . . .
H6A H 1.1042 0.9320 0.8063 0.052 Uiso 1 1 calc R U .
H6B H 1.0470 0.9535 0.7361 0.052 Uiso 1 1 calc R U .
H6C H 1.0747 0.8558 0.7837 0.052 Uiso 1 1 calc R U .
C7 C 0.6456(2) 0.8866(2) 0.9144(2) 0.0336(8) Uani 1 1 d . . .
H7A H 0.5923 0.8686 0.9576 0.050 Uiso 1 1 calc R U .
H7B H 0.6296 0.9076 0.8598 0.050 Uiso 1 1 calc R U .
H7C H 0.6793 0.9340 0.9168 0.050 Uiso 1 1 calc R U .
C8 C 0.6467(2) 0.7007(2) 0.9298(2) 0.0345(8) Uani 1 1 d . . .
H8A H 0.5929 0.6857 0.9723 0.052 Uiso 1 1 calc R U .
H8B H 0.6805 0.6490 0.9413 0.052 Uiso 1 1 calc R U .
H8C H 0.6315 0.7201 0.8750 0.052 Uiso 1 1 calc R U .
C9 C 0.7402(2) 0.7531(2) 1.0369(2) 0.0317(8) Uani 1 1 d . . .
H9A H 0.6856 0.7376 1.0785 0.048 Uiso 1 1 calc R U .
H9B H 0.7745 0.8003 1.0388 0.048 Uiso 1 1 calc R U .
H9C H 0.7743 0.7015 1.0487 0.048 Uiso 1 1 calc R U .
C10 C 1.0933(2) 0.6663(2) 0.4711(2) 0.0304(8) Uani 1 1 d . . .
H10A H 1.0832 0.6566 0.4237 0.046 Uiso 1 1 calc R U .
H10B H 1.1311 0.7205 0.4510 0.046 Uiso 1 1 calc R U .
H10C H 1.0370 0.6715 0.5026 0.046 Uiso 1 1 calc R U .
C11 C 1.0765(2) 0.4686(2) 0.5753(2) 0.0324(8) Uani 1 1 d . . .
H11A H 1.0669 0.4605 0.5270 0.049 Uiso 1 1 calc R U .
H11B H 1.0199 0.4726 0.6073 0.049 Uiso 1 1 calc R U .
H11C H 1.1052 0.4184 0.6105 0.049 Uiso 1 1 calc R U .
C12 C 1.2555(2) 0.5603(3) 0.4800(2) 0.0341(8) Uani 1 1 d . . .
H12A H 1.2455 0.5512 0.4323 0.051 Uiso 1 1 calc R U .
H12B H 1.2832 0.5100 0.5161 0.051 Uiso 1 1 calc R U .
H12C H 1.2940 0.6139 0.4603 0.051 Uiso 1 1 calc R U .
C13 C 1.2348(2) 0.3803(2) 0.7329(2) 0.0287(7) Uani 1 1 d . . .
H13A H 1.2743 0.3385 0.7630 0.043 Uiso 1 1 calc R U .
H13B H 1.2406 0.3829 0.6773 0.043 Uiso 1 1 calc R U .
H13C H 1.1742 0.3610 0.7631 0.043 Uiso 1 1 calc R U .
C14 C 1.2558(3) 0.4856(2) 0.8295(2) 0.0318(8) Uani 1 1 d . . .
H14A H 1.2949 0.4427 0.8590 0.048 Uiso 1 1 calc R U .
H14B H 1.1952 0.4675 0.8602 0.048 Uiso 1 1 calc R U .
H14C H 1.2730 0.5434 0.8250 0.048 Uiso 1 1 calc R U .
C15 C 1.3812(2) 0.5260(2) 0.6677(2) 0.0306(8) Uani 1 1 d . . .
H15A H 1.4195 0.4828 0.6982 0.046 Uiso 1 1 calc R U .
H15B H 1.3980 0.5836 0.6639 0.046 Uiso 1 1 calc R U .
H15C H 1.3873 0.5294 0.6118 0.046 Uiso 1 1 calc R U .
C16 C 1.1582(3) 0.8209(2) 0.5795(3) 0.0422(10) Uani 1 1 d . . .
H16A H 1.1888 0.8786 0.5611 0.063 Uiso 1 1 calc R U .
H16B H 1.1117 0.8094 0.6280 0.063 Uiso 1 1 calc R U .
H16C H 1.1324 0.8200 0.5345 0.063 Uiso 1 1 calc R U .
C17 C 1.2868(2) 0.7380(2) 0.6933(2) 0.0314(8) Uani 1 1 d . . .
H17A H 1.3148 0.7968 0.6752 0.047 Uiso 1 1 calc R U .
H17B H 1.3308 0.6948 0.7070 0.047 Uiso 1 1 calc R U .
H17C H 1.2406 0.7241 0.7425 0.047 Uiso 1 1 calc R U .
C18 C 1.3266(3) 0.7628(3) 0.5142(2) 0.0413(10) Uani 1 1 d . . .
H18A H 1.3533 0.8220 0.4965 0.062 Uiso 1 1 calc R U .
H18B H 1.3015 0.7608 0.4692 0.062 Uiso 1 1 calc R U .
H18C H 1.3714 0.7205 0.5276 0.062 Uiso 1 1 calc R U .
C19 C 0.6224(2) 0.4774(2) 0.73449(19) 0.0281(7) Uani 1 1 d . . .
H19A H 0.5683 0.4984 0.7147 0.042 Uiso 1 1 calc R U .
H19B H 0.6496 0.4418 0.7072 0.042 Uiso 1 1 calc R U .
H19C H 0.6631 0.5278 0.7213 0.042 Uiso 1 1 calc R U .
C20 C 0.5203(2) 0.3144(2) 0.8686(2) 0.0298(8) Uani 1 1 d . . .
H20A H 0.4674 0.3362 0.8465 0.045 Uiso 1 1 calc R U .
H20B H 0.5039 0.2773 0.9285 0.045 Uiso 1 1 calc R U .
H20C H 0.5496 0.2799 0.8410 0.045 Uiso 1 1 calc R U .
C21 C 0.5386(2) 0.4774(2) 0.8983(2) 0.0314(8) Uani 1 1 d . . .
H21A H 0.4865 0.4985 0.8747 0.047 Uiso 1 1 calc R U .
H21B H 0.5781 0.5277 0.8876 0.047 Uiso 1 1 calc R U .
H21C H 0.5210 0.4417 0.9583 0.047 Uiso 1 1 calc R U .
C22 C 0.6531(3) 0.3698(2) 1.0874(2) 0.0357(9) Uani 1 1 d . . .
H22A H 0.6388 0.3405 1.1482 0.054 Uiso 1 1 calc R U .
H22B H 0.6014 0.3967 1.0662 0.054 Uiso 1 1 calc R U .
H22C H 0.7011 0.4153 1.0692 0.054 Uiso 1 1 calc R U .
C23 C 0.5948(2) 0.2008(2) 1.0875(2) 0.0354(9) Uani 1 1 d . . .
H23A H 0.5828 0.1738 1.1484 0.053 Uiso 1 1 calc R U .
H23B H 0.6107 0.1558 1.0679 0.053 Uiso 1 1 calc R U .
H23C H 0.5423 0.2271 1.0677 0.053 Uiso 1 1 calc R U .
C24 C 0.7849(2) 0.2354(3) 1.0879(2) 0.0436(10) Uani 1 1 d . . .
H24A H 0.7702 0.2066 1.1487 0.065 Uiso 1 1 calc R U .
H24B H 0.8334 0.2804 1.0697 0.065 Uiso 1 1 calc R U .
H24C H 0.8023 0.1918 1.0670 0.065 Uiso 1 1 calc R U .
C25 C 0.7672(3) 0.2947(3) 0.7398(2) 0.0357(8) Uani 1 1 d . . .
H25A H 0.7926 0.2530 0.7192 0.054 Uiso 1 1 calc R U .
H25B H 0.7970 0.3533 0.7049 0.054 Uiso 1 1 calc R U .
H25C H 0.7046 0.2966 0.7380 0.054 Uiso 1 1 calc R U .
C26 C 0.7240(3) 0.1470(2) 0.9113(3) 0.0536(12) Uani 1 1 d . . .
H26A H 0.7495 0.1071 0.8883 0.080 Uiso 1 1 calc R U .
H26B H 0.6614 0.1495 0.9095 0.080 Uiso 1 1 calc R U .
H26C H 0.7313 0.1256 0.9690 0.080 Uiso 1 1 calc R U .
C27 C 0.9007(3) 0.2531(3) 0.8481(3) 0.0507(12) Uani 1 1 d . . .
H27A H 0.9235 0.2121 0.8255 0.076 Uiso 1 1 calc R U .
H27B H 0.9104 0.2325 0.9050 0.076 Uiso 1 1 calc R U .
H27C H 0.9312 0.3115 0.8136 0.076 Uiso 1 1 calc R U .
K1 K 0.32252(4) 0.16156(4) 0.65899(4) 0.02185(14) Uani 1 1 d . . .
N1 N 0.17345(18) 0.19987(17) 0.56757(16) 0.0246(6) Uani 1 1 d . . .
N2 N 0.47093(19) 0.12161(19) 0.75723(19) 0.0349(7) Uani 1 1 d . . .
O1 O 0.29486(17) 0.06728(15) 0.57065(16) 0.0354(6) Uani 1 1 d . . .
O2 O 0.42312(16) 0.01769(16) 0.67269(17) 0.0384(6) Uani 1 1 d . . .
O3 O 0.32010(14) 0.33020(14) 0.53212(13) 0.0235(5) Uani 1 1 d . . .
O4 O 0.46619(15) 0.28619(14) 0.61040(13) 0.0259(5) Uani 1 1 d . . .
O5 O 0.14698(15) 0.13668(15) 0.74795(14) 0.0276(5) Uani 1 1 d . . .
O6 O 0.28607(16) 0.11470(15) 0.83360(13) 0.0328(6) Uani 1 1 d . . .
C28 C 0.1813(3) 0.1529(2) 0.5152(2) 0.0359(9) Uani 1 1 d . . .
H28A H 0.2246 0.1866 0.4634 0.043 Uiso 1 1 calc R U .
H28B H 0.1240 0.1497 0.4997 0.043 Uiso 1 1 calc R U .
C29 C 0.2090(3) 0.0620(2) 0.5565(2) 0.0362(9) Uani 1 1 d . . .
H29A H 0.1680 0.0283 0.6099 0.043 Uiso 1 1 calc R U .
H29B H 0.2080 0.0314 0.5207 0.043 Uiso 1 1 calc R U .
C30 C 0.3312(3) -0.0149(3) 0.5966(3) 0.0507(11) Uani 1 1 d . . .
H30A H 0.3299 -0.0388 0.5556 0.061 Uiso 1 1 calc R U .
H30B H 0.2964 -0.0569 0.6508 0.061 Uiso 1 1 calc R U .
C31 C 0.4233(3) -0.0030(3) 0.6045(3) 0.0543(12) Uani 1 1 d . . .
H31A H 0.4529 -0.0576 0.6135 0.065 Uiso 1 1 calc R U .
H31B H 0.4559 0.0450 0.5527 0.065 Uiso 1 1 calc R U .
C32 C 0.5093(3) 0.0265(3) 0.6853(3) 0.0521(12) Uani 1 1 d . . .
H32A H 0.5428 0.0779 0.6373 0.063 Uiso 1 1 calc R U .
H32B H 0.5400 -0.0265 0.6900 0.063 Uiso 1 1 calc R U .
C33 C 0.5044(3) 0.0384(3) 0.7628(3) 0.0498(12) Uani 1 1 d . . .
H33A H 0.4659 -0.0106 0.8092 0.060 Uiso 1 1 calc R U .
H33B H 0.5637 0.0350 0.7760 0.060 Uiso 1 1 calc R U .
C34 C 0.1788(2) 0.2949(2) 0.5158(2) 0.0279(7) Uani 1 1 d . . .
H34A H 0.1543 0.3241 0.5512 0.033 Uiso 1 1 calc R U .
H34B H 0.1420 0.3067 0.4737 0.033 Uiso 1 1 calc R U .
C35 C 0.2701(2) 0.3345(2) 0.47228(19) 0.0262(7) Uani 1 1 d . . .
H35A H 0.2978 0.3022 0.4409 0.031 Uiso 1 1 calc R U .
H35B H 0.2684 0.3965 0.4324 0.031 Uiso 1 1 calc R U .
C36 C 0.4056(2) 0.3726(2) 0.4939(2) 0.0277(7) Uani 1 1 d . . .
H36A H 0.4018 0.4335 0.4528 0.033 Uiso 1 1 calc R U .
H36B H 0.4393 0.3409 0.4646 0.033 Uiso 1 1 calc R U .
C37 C 0.4505(2) 0.3732(2) 0.5595(2) 0.0264(7) Uani 1 1 d . . .
H37A H 0.5067 0.4099 0.5336 0.032 Uiso 1 1 calc R U .
H37B H 0.4133 0.3982 0.5933 0.032 Uiso 1 1 calc R U .
C38 C 0.5081(2) 0.2815(2) 0.6752(2) 0.0335(8) Uani 1 1 d . . .
H38A H 0.4659 0.2912 0.7179 0.040 Uiso 1 1 calc R U .
H38B H 0.5574 0.3274 0.6528 0.040 Uiso 1 1 calc R U .
C39 C 0.5416(2) 0.1924(3) 0.7130(3) 0.0410(10) Uani 1 1 d . . .
H39A H 0.5791 0.1813 0.6686 0.049 Uiso 1 1 calc R U .
H39B H 0.5786 0.1915 0.7523 0.049 Uiso 1 1 calc R U .
C40 C 0.0889(2) 0.1718(2) 0.6266(2) 0.0334(8) Uani 1 1 d . . .
H40A H 0.0759 0.1081 0.6454 0.040 Uiso 1 1 calc R U .
H40B H 0.0421 0.2027 0.5976 0.040 Uiso 1 1 calc R U .
C41 C 0.0869(2) 0.1892(2) 0.7007(2) 0.0348(8) Uani 1 1 d . . .
H41A H 0.1033 0.2521 0.6829 0.042 Uiso 1 1 calc R U .
H41B H 0.0269 0.1747 0.7351 0.042 Uiso 1 1 calc R U .
C42 C 0.1370(3) 0.1371(2) 0.8267(2) 0.0357(9) Uani 1 1 d . . .
H42A H 0.0760 0.1166 0.8577 0.043 Uiso 1 1 calc R U .
H42B H 0.1494 0.1975 0.8201 0.043 Uiso 1 1 calc R U .
C43 C 0.1989(3) 0.0781(3) 0.8730(2) 0.0389(10) Uani 1 1 d . . .
H43A H 0.1873 0.0709 0.9310 0.047 Uiso 1 1 calc R U .
H43B H 0.1910 0.0195 0.8739 0.047 Uiso 1 1 calc R U .
C44 C 0.3479(3) 0.0660(3) 0.8792(2) 0.0445(10) Uani 1 1 d . . .
H44A H 0.3494 0.0076 0.8786 0.053 Uiso 1 1 calc R U .
H44B H 0.3314 0.0572 0.9375 0.053 Uiso 1 1 calc R U .
C45 C 0.4365(3) 0.1156(3) 0.8401(2) 0.0468(11) Uani 1 1 d . . .
H45A H 0.4324 0.1757 0.8364 0.056 Uiso 1 1 calc R U .
H45B H 0.4784 0.0864 0.8766 0.056 Uiso 1 1 calc R U .
N3 N 0.4737(3) 0.1958(3) 0.4183(3) 0.0835(15) Uani 1 1 d . . .
C46 C 0.4660(3) 0.2391(3) 0.3531(3) 0.0470(11) Uani 1 1 d . . .
C47 C 0.4560(3) 0.2951(4) 0.2715(3) 0.0664(14) Uani 1 1 d . . .
H47A H 0.3943 0.3077 0.2718 0.100 Uiso 1 1 calc R U .
H47B H 0.4742 0.2662 0.2350 0.100 Uiso 1 1 calc R U .
H47C H 0.4924 0.3501 0.2511 0.100 Uiso 1 1 calc R U .

loop_
_atom_site_aniso_label
_atom_site_aniso_U_11
_atom_site_aniso_U_22
_atom_site_aniso_U_33
_atom_site_aniso_U_23
_atom_site_aniso_U_13
_atom_site_aniso_U_12
Pd1 0.01921(17) 0.02051(17) 0.01700(15) -0.00539(13) -0.00589(13) 0.00173(13)
Ge1 0.01425(15) 0.01805(15) 0.01559(15) -0.00504(12) -0.00277(12) 0.00224(12)
Ge2 0.01378(15) 0.01454(15) 0.01602(14) -0.00392(12) -0.00184(12) -0.00030(12)
Ge3 0.01538(15) 0.01617(15) 0.01604(14) -0.00547(12) -0.00349(12) 0.00080(12)
Ge4 0.01902(16) 0.01410(15) 0.01889(15) -0.00629(12) -0.00554(12) 0.00449(12)
Ge5 0.01241(15) 0.02180(16) 0.01460(14) -0.00546(13) -0.00124(12) 0.00282(12)
Ge6 0.01525(16) 0.01855(16) 0.01836(15) -0.00408(13) -0.00339(12) -0.00466(12)
Ge7 0.01248(15) 0.02074(16) 0.02612(17) -0.00933(14) -0.00538(13) 0.00303(12)
Ge8 0.01833(16) 0.01625(15) 0.01580(15) -0.00219(12) -0.00251(12) 0.00196(12)
Ge9 0.01711(16) 0.02043(16) 0.01872(15) -0.00866(13) -0.00279(12) 0.00003(13)
Si1 0.0151(4) 0.0130(4) 0.0169(4) -0.0038(3) -0.0023(3) 0.0020(3)
Si2 0.0303(5) 0.0210(4) 0.0198(4) -0.0028(4) -0.0053(4) 0.0092(4)
Si3 0.0207(5) 0.0210(4) 0.0280(5) -0.0100(4) -0.0037(4) -0.0024(4)
Si4 0.0152(4) 0.0196(4) 0.0219(4) -0.0070(3) -0.0006(3) 0.0022(3)
Si5 0.0128(4) 0.0154(4) 0.0139(4) -0.0046(3) -0.0007(3) 0.0009(3)
Si6 0.0233(5) 0.0272(5) 0.0181(4) -0.0115(4) -0.0068(3) 0.0091(4)
Si7 0.0171(4) 0.0184(4) 0.0195(4) -0.0073(3) -0.0049(3) 0.0029(3)
Si8 0.0213(5) 0.0163(4) 0.0236(4) -0.0024(4) -0.0032(4) -0.0032(3)
Si9 0.0141(4) 0.0154(4) 0.0161(4) -0.0059(3) -0.0017(3) -0.0008(3)
Si10 0.0131(4) 0.0221(4) 0.0191(4) -0.0066(3) -0.0025(3) -0.0012(3)
Si11 0.0178(4) 0.0211(4) 0.0166(4) -0.0050(3) -0.0023(3) 0.0006(3)
Si12 0.0280(5) 0.0213(4) 0.0218(4) -0.0110(4) -0.0022(4) 0.0040(4)
C1 0.075(3) 0.027(2) 0.034(2) -0.0034(17) -0.006(2) 0.023(2)
C2 0.034(2) 0.055(3) 0.0296(19) -0.0119(18) -0.0158(16) 0.0148(19)
C3 0.038(2) 0.0297(19) 0.0228(17) -0.0037(15) -0.0019(15) -0.0007(16)
C4 0.047(3) 0.036(2) 0.067(3) -0.033(2) -0.005(2) -0.0025(19)
C5 0.029(2) 0.059(3) 0.0282(19) -0.0139(18) -0.0113(16) -0.0006(18)
C6 0.0230(18) 0.035(2) 0.036(2) -0.0055(16) -0.0045(15) -0.0063(15)
C7 0.0283(19) 0.0301(19) 0.037(2) -0.0118(16) -0.0020(16) 0.0096(15)
C8 0.0204(18) 0.038(2) 0.045(2) -0.0237(18) 0.0071(16) -0.0055(15)
C9 0.0261(18) 0.038(2) 0.0212(16) -0.0052(15) 0.0005(14) 0.0002(15)
C10 0.033(2) 0.037(2) 0.0256(17) -0.0152(15) -0.0115(15) 0.0150(16)
C11 0.036(2) 0.034(2) 0.039(2) -0.0248(17) -0.0130(16) 0.0086(16)
C12 0.035(2) 0.047(2) 0.0239(17) -0.0190(17) -0.0062(15) 0.0186(17)
C13 0.036(2) 0.0193(16) 0.0319(18) -0.0097(14) -0.0116(15) 0.0049(14)
C14 0.047(2) 0.0264(18) 0.0237(17) -0.0089(15) -0.0161(16) 0.0070(16)
C15 0.0176(17) 0.0329(19) 0.043(2) -0.0176(17) -0.0060(15) 0.0033(14)
C16 0.035(2) 0.0163(17) 0.069(3) -0.0091(18) -0.019(2) 0.0004(15)
C17 0.034(2) 0.0245(18) 0.0360(19) -0.0124(15) -0.0098(16) -0.0034(15)
C18 0.038(2) 0.041(2) 0.0283(19) -0.0027(17) 0.0044(16) -0.0165(18)
C19 0.0213(17) 0.0345(19) 0.0227(16) -0.0056(15) -0.0074(13) -0.0014(14)
C20 0.0202(17) 0.038(2) 0.0309(18) -0.0152(16) -0.0034(14) -0.0069(15)
C21 0.0252(18) 0.034(2) 0.0322(19) -0.0121(16) -0.0061(15) 0.0056(15)
C22 0.047(2) 0.035(2) 0.0224(17) -0.0135(15) 0.0015(16) -0.0020(17)
C23 0.038(2) 0.0298(19) 0.0268(18) -0.0056(15) 0.0044(16) -0.0120(16)
C24 0.032(2) 0.068(3) 0.0287(19) -0.016(2) -0.0118(16) 0.018(2)
C25 0.039(2) 0.045(2) 0.0281(18) -0.0209(17) -0.0061(16) 0.0031(18)
C26 0.086(4) 0.0208(19) 0.045(2) -0.0160(18) 0.011(2) -0.001(2)
C27 0.038(2) 0.074(3) 0.065(3) -0.051(3) -0.021(2) 0.028(2)
K1 0.0238(4) 0.0169(3) 0.0219(3) -0.0051(3) -0.0059(3) 0.0019(3)
N1 0.0287(15) 0.0209(14) 0.0205(13) -0.0046(11) -0.0068(11) 0.0012(11)
N2 0.0286(16) 0.0247(15) 0.0385(17) 0.0012(13) -0.0134(14) -0.0034(13)
O1 0.0448(16) 0.0231(13) 0.0428(15) -0.0190(12) -0.0070(12) 0.0052(11)
O2 0.0306(14) 0.0282(14) 0.0527(17) -0.0151(12) -0.0062(12) 0.0100(11)
O3 0.0259(12) 0.0206(11) 0.0167(10) -0.0017(9) -0.0029(9) -0.0006(9)
O4 0.0310(13) 0.0190(11) 0.0244(11) -0.0048(9) -0.0094(10) 0.0002(10)
O5 0.0311(13) 0.0251(12) 0.0249(12) -0.0109(10) -0.0013(10) 0.0026(10)
O6 0.0404(15) 0.0298(13) 0.0177(11) -0.0004(10) -0.0053(10) -0.0137(11)
C28 0.052(2) 0.032(2) 0.0283(18) -0.0127(16) -0.0172(17) -0.0003(17)
C29 0.053(3) 0.0262(18) 0.0327(19) -0.0160(16) -0.0089(18) -0.0057(17)
C30 0.072(3) 0.028(2) 0.063(3) -0.028(2) -0.016(2) 0.016(2)
C31 0.060(3) 0.039(2) 0.063(3) -0.025(2) -0.003(2) 0.027(2)
C32 0.027(2) 0.028(2) 0.086(3) -0.014(2) -0.002(2) 0.0125(17)
C33 0.037(2) 0.029(2) 0.067(3) 0.000(2) -0.025(2) 0.0076(18)
C34 0.0323(19) 0.0240(17) 0.0244(16) -0.0057(14) -0.0112(14) 0.0070(14)
C35 0.036(2) 0.0219(16) 0.0168(15) -0.0039(13) -0.0076(14) 0.0030(14)
C36 0.0305(19) 0.0208(16) 0.0223(16) -0.0024(13) -0.0002(14) 0.0005(14)
C37 0.0293(18) 0.0155(15) 0.0267(17) -0.0036(13) -0.0008(14) -0.0027(13)
C38 0.031(2) 0.0317(19) 0.0316(19) -0.0066(16) -0.0094(16) -0.0104(16)
C39 0.030(2) 0.037(2) 0.043(2) -0.0012(18) -0.0156(17) -0.0074(17)
C40 0.0207(18) 0.0308(19) 0.037(2) -0.0034(16) -0.0065(15) -0.0005(15)
C41 0.0287(19) 0.0254(18) 0.035(2) -0.0036(15) 0.0045(16) 0.0073(15)
C42 0.040(2) 0.035(2) 0.0281(18) -0.0169(16) 0.0120(16) -0.0131(17)
C43 0.051(2) 0.038(2) 0.0198(17) -0.0088(16) 0.0040(16) -0.0237(18)
C44 0.055(3) 0.042(2) 0.0219(18) 0.0018(16) -0.0132(18) -0.014(2)
C45 0.051(3) 0.046(2) 0.032(2) -0.0003(18) -0.0230(19) -0.013(2)
N3 0.071(3) 0.071(3) 0.080(3) -0.005(3) -0.017(3) -0.004(3)
C46 0.029(2) 0.035(2) 0.071(3) -0.020(2) -0.005(2) 0.0033(18)
C47 0.037(3) 0.075(4) 0.070(3) -0.014(3) -0.013(2) 0.004(2)

loop_
_atom_type_symbol
_atom_type_description
_atom_type_scat_dispersion_real
_atom_type_scat_dispersion_imag
_atom_type_scat_source
C C 0.0033 0.0016 'International Tables Vol C Tables 4.2.6.8 and 6.1.1.4'
H H 0.0000 0.0000 'International Tables Vol C Tables 4.2.6.8 and 6.1.1.4'
N N 0.0061 0.0033 'International Tables Vol C Tables 4.2.6.8 and 6.1.1.4'
O O 0.0106 0.0060 'International Tables Vol C Tables 4.2.6.8 and 6.1.1.4'
Si Si 0.0817 0.0704 'International Tables Vol C Tables 4.2.6.8 and 6.1.1.4'
K K 0.2009 0.2494 'International Tables Vol C Tables 4.2.6.8 and 6.1.1.4'
Ge Ge 0.1547 1.8001 'International Tables Vol C Tables 4.2.6.8 and 6.1.1.4'
Pd Pd -0.9988 1.0072 'International Tables Vol C Tables 4.2.6.8 and 6.1.1.4'

loop_
_geom_angle_atom_site_label_1
_geom_angle_atom_site_label_2
_geom_angle_atom_site_label_3
_geom_angle
_geom_angle_site_symmetry_1
_geom_angle_site_symmetry_3
Ge1 Pd1 Ge1 180.0 2_767 .
Ge1 Pd1 Ge3 68.702(10) 2_767 2_767
Ge1 Pd1 Ge3 111.298(11) . 2_767
Ge1 Pd1 Ge3 111.297(10) 2_767 .
Ge1 Pd1 Ge3 68.703(11) . .
Ge3 Pd1 Ge3 180.0 2_767 .
Ge1 Pd1 Ge2 112.158(10) 2_767 .
Ge1 Pd1 Ge2 67.842(10) . .
Ge3 Pd1 Ge2 112.719(12) 2_767 .
Ge3 Pd1 Ge2 67.282(12) . .
Ge1 Pd1 Ge2 67.842(11) 2_767 2_767
Ge1 Pd1 Ge2 112.158(10) . 2_767
Ge3 Pd1 Ge2 67.281(12) 2_767 2_767
Ge3 Pd1 Ge2 112.719(12) . 2_767
Ge2 Pd1 Ge2 180.0 . 2_767
Ge4 Ge1 Ge6 90.201(15) . .
Ge4 Ge1 Pd1 110.811(14) . .
Ge6 Ge1 Pd1 109.482(14) . .
Ge4 Ge1 Ge2 55.388(12) . .
Ge6 Ge1 Ge2 97.505(14) . .
Pd1 Ge1 Ge2 56.584(11) . .
Ge4 Ge1 Ge3 97.639(14) . .
Ge6 Ge1 Ge3 55.092(12) . .
Pd1 Ge1 Ge3 55.781(10) . .
Ge2 Ge1 Ge3 59.401(12) . .
Ge4 Ge2 Ge5 89.014(14) . .
Ge4 Ge2 Pd1 109.908(14) . .
Ge5 Ge2 Pd1 110.802(15) . .
Ge4 Ge2 Ge3 98.620(14) . .
Ge5 Ge2 Ge3 55.600(12) . .
Pd1 Ge2 Ge3 55.985(9) . .
Ge4 Ge2 Ge1 55.476(12) . .
Ge5 Ge2 Ge1 97.684(14) . .
Pd1 Ge2 Ge1 55.574(9) . .
Ge3 Ge2 Ge1 60.635(11) . .
Ge5 Ge3 Ge6 88.919(14) . .
Ge5 Ge3 Pd1 111.596(15) . .
Ge6 Ge3 Pd1 109.379(14) . .
Ge5 Ge3 Ge2 55.658(12) . .
Ge6 Ge3 Ge2 98.041(14) . .
Pd1 Ge3 Ge2 56.733(9) . .
Ge5 Ge3 Ge1 97.234(15) . .
Ge6 Ge3 Ge1 55.252(12) . .
Pd1 Ge3 Ge1 55.516(9) . .
Ge2 Ge3 Ge1 59.964(12) . .
Si1 Ge4 Ge2 124.74(2) . .
Si1 Ge4 Ge1 119.80(2) . .
Ge2 Ge4 Ge1 69.137(13) . .
Si1 Ge4 Ge7 115.13(2) . .
Ge2 Ge4 Ge7 120.105(16) . .
Ge1 Ge4 Ge7 84.003(15) . .
Si1 Ge4 Ge8 119.08(2) . .
Ge2 Ge4 Ge8 86.297(15) . .
Ge1 Ge4 Ge8 120.133(16) . .
Ge7 Ge4 Ge8 62.248(14) . .
Si5 Ge5 Ge3 127.52(2) . .
Si5 Ge5 Ge2 117.91(2) . .
Ge3 Ge5 Ge2 68.743(14) . .
Si5 Ge5 Ge8 111.49(2) . .
Ge3 Ge5 Ge8 120.980(16) . .
Ge2 Ge5 Ge8 86.257(15) . .
Si5 Ge5 Ge9 119.91(2) . .
Ge3 Ge5 Ge9 86.060(14) . .
Ge2 Ge5 Ge9 120.734(16) . .
Ge8 Ge5 Ge9 61.807(13) . .
Si9 Ge6 Ge3 121.54(3) . .
Si9 Ge6 Ge1 126.92(2) . .
Ge3 Ge6 Ge1 69.656(13) . .
Si9 Ge6 Ge9 112.31(2) . .
Ge3 Ge6 Ge9 86.307(15) . .
Ge1 Ge6 Ge9 120.406(16) . .
Si9 Ge6 Ge7 117.28(2) . .
Ge3 Ge6 Ge7 120.282(16) . .
Ge1 Ge6 Ge7 83.792(15) . .
Ge9 Ge6 Ge7 62.403(13) . .
Ge4 Ge7 Ge6 89.493(15) . .
Ge4 Ge7 Ge8 59.033(13) . .
Ge6 Ge7 Ge8 100.432(15) . .
Ge4 Ge7 Ge9 100.751(16) . .
Ge6 Ge7 Ge9 58.704(13) . .
Ge8 Ge7 Ge9 59.704(13) . .
Ge4 Ge8 Ge5 87.974(14) . .
Ge4 Ge8 Ge9 100.959(14) . .
Ge5 Ge8 Ge9 59.212(13) . .
Ge4 Ge8 Ge7 58.719(12) . .
Ge5 Ge8 Ge7 100.017(15) . .
Ge9 Ge8 Ge7 60.302(13) . .
Ge6 Ge9 Ge5 87.790(15) . .
Ge6 Ge9 Ge8 100.775(15) . .
Ge5 Ge9 Ge8 58.981(12) . .
Ge6 Ge9 Ge7 58.893(13) . .
Ge5 Ge9 Ge7 99.642(15) . .
Ge8 Ge9 Ge7 59.994(13) . .
Si3 Si1 Si2 110.21(5) . .
Si3 Si1 Si4 110.78(4) . .
Si2 Si1 Si4 110.45(5) . .
Si3 Si1 Ge4 107.57(4) . .
Si2 Si1 Ge4 110.01(4) . .
Si4 Si1 Ge4 107.75(4) . .
C2 Si2 C3 109.49(17) . .
C2 Si2 C1 108.0(2) . .
C3 Si2 C1 107.03(19) . .
C2 Si2 Si1 108.17(13) . .
C3 Si2 Si1 112.47(12) . .
C1 Si2 Si1 111.61(13) . .
C5 Si3 C6 108.50(17) . .
C5 Si3 C4 107.6(2) . .
C6 Si3 C4 109.39(19) . .
C5 Si3 Si1 112.00(13) . .
C6 Si3 Si1 109.69(12) . .
C4 Si3 Si1 109.57(14) . .
C8 Si4 C9 108.74(17) . .
C8 Si4 C7 108.47(17) . .
C9 Si4 C7 107.27(17) . .
C8 Si4 Si1 110.25(12) . .
C9 Si4 Si1 110.29(11) . .
C7 Si4 Si1 111.71(12) . .
Si6 Si5 Si7 110.24(4) . .
Si6 Si5 Si8 110.31(4) . .
Si7 Si5 Si8 108.44(4) . .
Si6 Si5 Ge5 108.85(4) . .
Si7 Si5 Ge5 109.72(4) . .
Si8 Si5 Ge5 109.27(4) . .
C11 Si6 C10 109.07(17) . .
C11 Si6 C12 107.94(17) . .
C10 Si6 C12 109.96(16) . .
C11 Si6 Si5 110.65(12) . .
C10 Si6 Si5 109.89(11) . .
C12 Si6 Si5 109.31(12) . .
C14 Si7 C13 109.31(16) . .
C14 Si7 C15 108.01(17) . .
C13 Si7 C15 108.61(16) . .
C14 Si7 Si5 109.91(12) . .
C13 Si7 Si5 110.88(11) . .
C15 Si7 Si5 110.07(12) . .
C17 Si8 C18 108.90(17) . .
C17 Si8 C16 108.71(18) . .
C18 Si8 C16 107.1(2) . .
C17 Si8 Si5 108.78(11) . .
C18 Si8 Si5 110.88(13) . .
C16 Si8 Si5 112.42(12) . .
Si10 Si9 Si11 109.99(4) . .
Si10 Si9 Si12 109.36(4) . .
Si11 Si9 Si12 111.00(4) . .
Si10 Si9 Ge6 108.64(4) . .
Si11 Si9 Ge6 108.23(4) . .
Si12 Si9 Ge6 109.57(4) . .
C19 Si10 C21 108.14(16) . .
C19 Si10 C20 106.66(15) . .
C21 Si10 C20 109.26(16) . .
C19 Si10 Si9 111.88(11) . .
C21 Si10 Si9 111.64(12) . .
C20 Si10 Si9 109.11(12) . .
C22 Si11 C24 109.70(19) . .
C22 Si11 C23 107.06(18) . .
C24 Si11 C23 108.04(19) . .
C22 Si11 Si9 109.86(12) . .
C24 Si11 Si9 109.64(13) . .
C23 Si11 Si9 112.48(12) . .
C25 Si12 C27 107.15(19) . .
C25 Si12 C26 107.2(2) . .
C27 Si12 C26 109.1(2) . .
C25 Si12 Si9 111.37(13) . .
C27 Si12 Si9 111.37(14) . .
C26 Si12 Si9 110.45(13) . .
Si2 C1 H1A 109.5 . .
Si2 C1 H1B 109.5 . .
H1A C1 H1B 109.5 . .
Si2 C1 H1C 109.5 . .
H1A C1 H1C 109.5 . .
H1B C1 H1C 109.5 . .
Si2 C2 H2A 109.5 . .
Si2 C2 H2B 109.5 . .
H2A C2 H2B 109.5 . .
Si2 C2 H2C 109.5 . .
H2A C2 H2C 109.5 . .
H2B C2 H2C 109.5 . .
Si2 C3 H3A 109.5 . .
Si2 C3 H3B 109.5 . .
H3A C3 H3B 109.5 . .
Si2 C3 H3C 109.5 . .
H3A C3 H3C 109.5 . .
H3B C3 H3C 109.5 . .
Si3 C4 H4A 109.5 . .
Si3 C4 H4B 109.5 . .
H4A C4 H4B 109.5 . .
Si3 C4 H4C 109.5 . .
H4A C4 H4C 109.5 . .
H4B C4 H4C 109.5 . .
Si3 C5 H5A 109.5 . .
Si3 C5 H5B 109.5 . .
H5A C5 H5B 109.5 . .
Si3 C5 H5C 109.5 . .
H5A C5 H5C 109.5 . .
H5B C5 H5C 109.5 . .
Si3 C6 H6A 109.5 . .
Si3 C6 H6B 109.5 . .
H6A C6 H6B 109.5 . .
Si3 C6 H6C 109.5 . .
H6A C6 H6C 109.5 . .
H6B C6 H6C 109.5 . .
Si4 C7 H7A 109.5 . .
Si4 C7 H7B 109.5 . .
H7A C7 H7B 109.5 . .
Si4 C7 H7C 109.5 . .
H7A C7 H7C 109.5 . .
H7B C7 H7C 109.5 . .
Si4 C8 H8A 109.5 . .
Si4 C8 H8B 109.5 . .
H8A C8 H8B 109.5 . .
Si4 C8 H8C 109.5 . .
H8A C8 H8C 109.5 . .
H8B C8 H8C 109.5 . .
Si4 C9 H9A 109.5 . .
Si4 C9 H9B 109.5 . .
H9A C9 H9B 109.5 . .
Si4 C9 H9C 109.5 . .
H9A C9 H9C 109.5 . .
H9B C9 H9C 109.5 . .
Si6 C10 H10A 109.5 . .
Si6 C10 H10B 109.5 . .
H10A C10 H10B 109.5 . .
Si6 C10 H10C 109.5 . .
H10A C10 H10C 109.5 . .
H10B C10 H10C 109.5 . .
Si6 C11 H11A 109.5 . .
Si6 C11 H11B 109.5 . .
H11A C11 H11B 109.5 . .
Si6 C11 H11C 109.5 . .
H11A C11 H11C 109.5 . .
H11B C11 H11C 109.5 . .
Si6 C12 H12A 109.5 . .
Si6 C12 H12B 109.5 . .
H12A C12 H12B 109.5 . .
Si6 C12 H12C 109.5 . .
H12A C12 H12C 109.5 . .
H12B C12 H12C 109.5 . .
Si7 C13 H13A 109.5 . .
Si7 C13 H13B 109.5 . .
H13A C13 H13B 109.5 . .
Si7 C13 H13C 109.5 . .
H13A C13 H13C 109.5 . .
H13B C13 H13C 109.5 . .
Si7 C14 H14A 109.5 . .
Si7 C14 H14B 109.5 . .
H14A C14 H14B 109.5 . .
Si7 C14 H14C 109.5 . .
H14A C14 H14C 109.5 . .
H14B C14 H14C 109.5 . .
Si7 C15 H15A 109.5 . .
Si7 C15 H15B 109.5 . .
H15A C15 H15B 109.5 . .
Si7 C15 H15C 109.5 . .
H15A C15 H15C 109.5 . .
H15B C15 H15C 109.5 . .
Si8 C16 H16A 109.5 . .
Si8 C16 H16B 109.5 . .
H16A C16 H16B 109.5 . .
Si8 C16 H16C 109.5 . .
H16A C16 H16C 109.5 . .
H16B C16 H16C 109.5 . .
Si8 C17 H17A 109.5 . .
Si8 C17 H17B 109.5 . .
H17A C17 H17B 109.5 . .
Si8 C17 H17C 109.5 . .
H17A C17 H17C 109.5 . .
H17B C17 H17C 109.5 . .
Si8 C18 H18A 109.5 . .
Si8 C18 H18B 109.5 . .
H18A C18 H18B 109.5 . .
Si8 C18 H18C 109.5 . .
H18A C18 H18C 109.5 . .
H18B C18 H18C 109.5 . .
Si10 C19 H19A 109.5 . .
Si10 C19 H19B 109.5 . .
H19A C19 H19B 109.5 . .
Si10 C19 H19C 109.5 . .
H19A C19 H19C 109.5 . .
H19B C19 H19C 109.5 . .
Si10 C20 H20A 109.5 . .
Si10 C20 H20B 109.5 . .
H20A C20 H20B 109.5 . .
Si10 C20 H20C 109.5 . .
H20A C20 H20C 109.5 . .
H20B C20 H20C 109.5 . .
Si10 C21 H21A 109.5 . .
Si10 C21 H21B 109.5 . .
H21A C21 H21B 109.5 . .
Si10 C21 H21C 109.5 . .
H21A C21 H21C 109.5 . .
H21B C21 H21C 109.5 . .
Si11 C22 H22A 109.5 . .
Si11 C22 H22B 109.5 . .
H22A C22 H22B 109.5 . .
Si11 C22 H22C 109.5 . .
H22A C22 H22C 109.5 . .
H22B C22 H22C 109.5 . .
Si11 C23 H23A 109.5 . .
Si11 C23 H23B 109.5 . .
H23A C23 H23B 109.5 . .
Si11 C23 H23C 109.5 . .
H23A C23 H23C 109.5 . .
H23B C23 H23C 109.5 . .
Si11 C24 H24A 109.5 . .
Si11 C24 H24B 109.5 . .
H24A C24 H24B 109.5 . .
Si11 C24 H24C 109.5 . .
H24A C24 H24C 109.5 . .
H24B C24 H24C 109.5 . .
Si12 C25 H25A 109.5 . .
Si12 C25 H25B 109.5 . .
H25A C25 H25B 109.5 . .
Si12 C25 H25C 109.5 . .
H25A C25 H25C 109.5 . .
H25B C25 H25C 109.5 . .
Si12 C26 H26A 109.5 . .
Si12 C26 H26B 109.5 . .
H26A C26 H26B 109.5 . .
Si12 C26 H26C 109.5 . .
H26A C26 H26C 109.5 . .
H26B C26 H26C 109.5 . .
Si12 C27 H27A 109.5 . .
Si12 C27 H27B 109.5 . .
H27A C27 H27B 109.5 . .
Si12 C27 H27C 109.5 . .
H27A C27 H27C 109.5 . .
H27B C27 H27C 109.5 . .
O1 K1 O3 97.53(7) . .
O1 K1 O4 123.69(7) . .
O3 K1 O4 60.30(6) . .
O1 K1 O2 61.08(8) . .
O3 K1 O2 133.86(8) . .
O4 K1 O2 96.23(7) . .
O1 K1 O5 96.18(7) . .
O3 K1 O5 99.89(7) . .
O4 K1 O5 135.88(7) . .
O2 K1 O5 121.41(7) . .
O1 K1 O6 131.36(7) . .
O3 K1 O6 125.88(7) . .
O4 K1 O6 98.73(7) . .
O2 K1 O6 94.69(8) . .
O5 K1 O6 59.25(7) . .
O1 K1 N1 60.19(8) . .
O3 K1 N1 61.32(7) . .
O4 K1 N1 121.40(7) . .
O2 K1 N1 120.87(8) . .
O5 K1 N1 60.07(7) . .
O6 K1 N1 119.10(8) . .
O1 K1 N2 120.82(8) . .
O3 K1 N2 119.39(7) . .
O4 K1 N2 59.49(7) . .
O2 K1 N2 59.98(8) . .
O5 K1 N2 118.21(8) . .
O6 K1 N2 59.17(8) . .
N1 K1 N2 178.27(8) . .
C28 N1 C34 110.0(3) . .
C28 N1 C40 109.4(3) . .
C34 N1 C40 109.8(3) . .
C28 N1 K1 109.4(2) . .
C34 N1 K1 107.88(19) . .
C40 N1 K1 110.38(19) . .
C45 N2 C33 110.5(3) . .
C45 N2 C39 110.2(3) . .
C33 N2 C39 109.6(3) . .
C45 N2 K1 109.1(2) . .
C33 N2 K1 108.4(2) . .
C39 N2 K1 109.1(2) . .
C30 O1 C29 111.9(3) . .
C30 O1 K1 114.6(2) . .
C29 O1 K1 117.08(19) . .
C32 O2 C31 111.8(3) . .
C32 O2 K1 114.7(2) . .
C31 O2 K1 110.9(2) . .
C36 O3 C35 111.7(2) . .
C36 O3 K1 112.40(18) . .
C35 O3 K1 114.69(17) . .
C37 O4 C38 112.0(2) . .
C37 O4 K1 114.70(18) . .
C38 O4 K1 115.40(18) . .
C42 O5 C41 112.1(3) . .
C42 O5 K1 115.4(2) . .
C41 O5 K1 114.76(18) . .
C44 O6 C43 111.9(3) . .
C44 O6 K1 116.6(2) . .
C43 O6 K1 113.18(18) . .
N1 C28 C29 113.2(3) . .
N1 C28 H28A 108.9 . .
C29 C28 H28A 108.9 . .
N1 C28 H28B 108.9 . .
C29 C28 H28B 108.9 . .
H28A C28 H28B 107.8 . .
O1 C29 C28 108.7(3) . .
O1 C29 H29A 109.9 . .
C28 C29 H29A 109.9 . .
O1 C29 H29B 109.9 . .
C28 C29 H29B 109.9 . .
H29A C29 H29B 108.3 . .
O1 C30 C31 108.8(3) . .
O1 C30 H30A 109.9 . .
C31 C30 H30A 109.9 . .
O1 C30 H30B 109.9 . .
C31 C30 H30B 109.9 . .
H30A C30 H30B 108.3 . .
O2 C31 C30 109.2(3) . .
O2 C31 H31A 109.8 . .
C30 C31 H31A 109.8 . .
O2 C31 H31B 109.8 . .
C30 C31 H31B 109.8 . .
H31A C31 H31B 108.3 . .
O2 C32 C33 109.3(3) . .
O2 C32 H32A 109.8 . .
C33 C32 H32A 109.8 . .
O2 C32 H32B 109.8 . .
C33 C32 H32B 109.8 . .
H32A C32 H32B 108.3 . .
N2 C33 C32 113.7(3) . .
N2 C33 H33A 108.8 . .
C32 C33 H33A 108.8 . .
N2 C33 H33B 108.8 . .
C32 C33 H33B 108.8 . .
H33A C33 H33B 107.7 . .
N1 C34 C35 113.9(3) . .
N1 C34 H34A 108.8 . .
C35 C34 H34A 108.8 . .
N1 C34 H34B 108.8 . .
C35 C34 H34B 108.8 . .
H34A C34 H34B 107.7 . .
O3 C35 C34 109.2(3) . .
O3 C35 H35A 109.8 . .
C34 C35 H35A 109.8 . .
O3 C35 H35B 109.8 . .
C34 C35 H35B 109.8 . .
H35A C35 H35B 108.3 . .
O3 C36 C37 108.6(3) . .
O3 C36 H36A 110.0 . .
C37 C36 H36A 110.0 . .
O3 C36 H36B 110.0 . .
C37 C36 H36B 110.0 . .
H36A C36 H36B 108.4 . .
O4 C37 C36 108.8(3) . .
O4 C37 H37A 109.9 . .
C36 C37 H37A 109.9 . .
O4 C37 H37B 109.9 . .
C36 C37 H37B 109.9 . .
H37A C37 H37B 108.3 . .
O4 C38 C39 108.5(3) . .
O4 C38 H38A 110.0 . .
C39 C38 H38A 110.0 . .
O4 C38 H38B 110.0 . .
C39 C38 H38B 110.0 . .
H38A C38 H38B 108.4 . .
N2 C39 C38 112.9(3) . .
N2 C39 H39A 109.0 . .
C38 C39 H39A 109.0 . .
N2 C39 H39B 109.0 . .
C38 C39 H39B 109.0 . .
H39A C39 H39B 107.8 . .
N1 C40 C41 113.5(3) . .
N1 C40 H40A 108.9 . .
C41 C40 H40A 108.9 . .
N1 C40 H40B 108.9 . .
C41 C40 H40B 108.9 . .
H40A C40 H40B 107.7 . .
O5 C41 C40 109.0(3) . .
O5 C41 H41A 109.9 . .
C40 C41 H41A 109.9 . .
O5 C41 H41B 109.9 . .
C40 C41 H41B 109.9 . .
H41A C41 H41B 108.3 . .
O5 C42 C43 108.6(3) . .
O5 C42 H42A 110.0 . .
C43 C42 H42A 110.0 . .
O5 C42 H42B 110.0 . .
C43 C42 H42B 110.0 . .
H42A C42 H42B 108.4 . .
O6 C43 C42 109.2(3) . .
O6 C43 H43A 109.8 . .
C42 C43 H43A 109.8 . .
O6 C43 H43B 109.8 . .
C42 C43 H43B 109.8 . .
H43A C43 H43B 108.3 . .
O6 C44 C45 108.6(3) . .
O6 C44 H44A 110.0 . .
C45 C44 H44A 110.0 . .
O6 C44 H44B 110.0 . .
C45 C44 H44B 110.0 . .
H44A C44 H44B 108.4 . .
N2 C45 C44 113.5(3) . .
N2 C45 H45A 108.9 . .
C44 C45 H45A 108.9 . .
N2 C45 H45B 108.9 . .
C44 C45 H45B 108.9 . .
H45A C45 H45B 107.7 . .
N3 C46 C47 178.8(6) . .
C46 C47 H47A 109.5 . .
C46 C47 H47B 109.5 . .
H47A C47 H47B 109.5 . .
C46 C47 H47C 109.5 . .
H47A C47 H47C 109.5 . .
H47B C47 H47C 109.5 . .

loop_
_geom_bond_atom_site_label_1
_geom_bond_atom_site_label_2
_geom_bond_distance
_geom_bond_site_symmetry_2
Pd1 Ge1 2.5552(3) 2_767
Pd1 Ge1 2.5553(4) .
Pd1 Ge3 2.5633(3) 2_767
Pd1 Ge3 2.5634(3) .
Pd1 Ge2 2.5858(4) .
Pd1 Ge2 2.5858(3) 2_767
Ge1 Ge4 2.5296(5) .
Ge1 Ge6 2.5311(5) .
Ge1 Ge2 2.8691(5) .
Ge1 Ge3 2.8883(5) .
Ge2 Ge4 2.5270(5) .
Ge2 Ge5 2.5273(5) .
Ge2 Ge3 2.8526(5) .
Ge3 Ge5 2.5256(5) .
Ge3 Ge6 2.5262(5) .
Ge4 Si1 2.3744(9) .
Ge4 Ge7 2.5416(5) .
Ge4 Ge8 2.5500(5) .
Ge5 Si5 2.3680(8) .
Ge5 Ge8 2.5516(5) .
Ge5 Ge9 2.5577(5) .
Ge6 Si9 2.3724(8) .
Ge6 Ge9 2.5455(5) .
Ge6 Ge7 2.5505(5) .
Ge7 Ge8 2.6318(5) .
Ge7 Ge9 2.6400(5) .
Ge8 Ge9 2.6241(5) .
Si1 Si3 2.3259(12) .
Si1 Si2 2.3452(12) .
Si1 Si4 2.3467(12) .
Si2 C2 1.868(4) .
Si2 C3 1.872(4) .
Si2 C1 1.873(4) .
Si3 C5 1.856(4) .
Si3 C6 1.867(4) .
Si3 C4 1.883(4) .
Si4 C8 1.864(4) .
Si4 C9 1.867(3) .
Si4 C7 1.872(3) .
Si5 Si6 2.3301(11) .
Si5 Si7 2.3333(12) .
Si5 Si8 2.3362(12) .
Si6 C11 1.865(4) .
Si6 C10 1.869(3) .
Si6 C12 1.880(3) .
Si7 C14 1.855(3) .
Si7 C13 1.868(3) .
Si7 C15 1.879(3) .
Si8 C17 1.869(3) .
Si8 C18 1.869(4) .
Si8 C16 1.870(4) .
Si9 Si10 2.3347(12) .
Si9 Si11 2.3347(11) .
Si9 Si12 2.3415(12) .
Si10 C19 1.866(3) .
Si10 C21 1.867(4) .
Si10 C20 1.869(3) .
Si11 C22 1.860(4) .
Si11 C24 1.862(4) .
Si11 C23 1.870(3) .
Si12 C25 1.859(3) .
Si12 C27 1.863(4) .
Si12 C26 1.871(4) .
C1 H1A 0.9800 .
C1 H1B 0.9800 .
C1 H1C 0.9800 .
C2 H2A 0.9800 .
C2 H2B 0.9800 .
C2 H2C 0.9800 .
C3 H3A 0.9800 .
C3 H3B 0.9800 .
C3 H3C 0.9800 .
C4 H4A 0.9800 .
C4 H4B 0.9800 .
C4 H4C 0.9800 .
C5 H5A 0.9800 .
C5 H5B 0.9800 .
C5 H5C 0.9800 .
C6 H6A 0.9800 .
C6 H6B 0.9800 .
C6 H6C 0.9800 .
C7 H7A 0.9800 .
C7 H7B 0.9800 .
C7 H7C 0.9800 .
C8 H8A 0.9800 .
C8 H8B 0.9800 .
C8 H8C 0.9800 .
C9 H9A 0.9800 .
C9 H9B 0.9800 .
C9 H9C 0.9800 .
C10 H10A 0.9800 .
C10 H10B 0.9800 .
C10 H10C 0.9800 .
C11 H11A 0.9800 .
C11 H11B 0.9800 .
C11 H11C 0.9800 .
C12 H12A 0.9800 .
C12 H12B 0.9800 .
C12 H12C 0.9800 .
C13 H13A 0.9800 .
C13 H13B 0.9800 .
C13 H13C 0.9800 .
C14 H14A 0.9800 .
C14 H14B 0.9800 .
C14 H14C 0.9800 .
C15 H15A 0.9800 .
C15 H15B 0.9800 .
C15 H15C 0.9800 .
C16 H16A 0.9800 .
C16 H16B 0.9800 .
C16 H16C 0.9800 .
C17 H17A 0.9800 .
C17 H17B 0.9800 .
C17 H17C 0.9800 .
C18 H18A 0.9800 .
C18 H18B 0.9800 .
C18 H18C 0.9800 .
C19 H19A 0.9800 .
C19 H19B 0.9800 .
C19 H19C 0.9800 .
C20 H20A 0.9800 .
C20 H20B 0.9800 .
C20 H20C 0.9800 .
C21 H21A 0.9800 .
C21 H21B 0.9800 .
C21 H21C 0.9800 .
C22 H22A 0.9800 .
C22 H22B 0.9800 .
C22 H22C 0.9800 .
C23 H23A 0.9800 .
C23 H23B 0.9800 .
C23 H23C 0.9800 .
C24 H24A 0.9800 .
C24 H24B 0.9800 .
C24 H24C 0.9800 .
C25 H25A 0.9800 .
C25 H25B 0.9800 .
C25 H25C 0.9800 .
C26 H26A 0.9800 .
C26 H26B 0.9800 .
C26 H26C 0.9800 .
C27 H27A 0.9800 .
C27 H27B 0.9800 .
C27 H27C 0.9800 .
K1 O1 2.781(2) .
K1 O3 2.803(2) .
K1 O4 2.823(2) .
K1 O2 2.825(3) .
K1 O5 2.841(2) .
K1 O6 2.866(2) .
K1 N1 3.002(3) .
K1 N2 3.069(3) .
N1 C28 1.466(4) .
N1 C34 1.468(4) .
N1 C40 1.472(4) .
N2 C45 1.463(5) .
N2 C33 1.464(5) .
N2 C39 1.471(4) .
O1 C30 1.412(4) .
O1 C29 1.416(5) .
O2 C32 1.419(5) .
O2 C31 1.423(5) .
O3 C36 1.420(4) .
O3 C35 1.425(4) .
O4 C37 1.411(4) .
O4 C38 1.420(4) .
O5 C42 1.413(4) .
O5 C41 1.423(4) .
O6 C44 1.409(5) .
O6 C43 1.419(4) .
C28 C29 1.493(5) .
C28 H28A 0.9900 .
C28 H28B 0.9900 .
C29 H29A 0.9900 .
C29 H29B 0.9900 .
C30 C31 1.490(6) .
C30 H30A 0.9900 .
C30 H30B 0.9900 .
C31 H31A 0.9900 .
C31 H31B 0.9900 .
C32 C33 1.494(7) .
C32 H32A 0.9900 .
C32 H32B 0.9900 .
C33 H33A 0.9900 .
C33 H33B 0.9900 .
C34 C35 1.497(5) .
C34 H34A 0.9900 .
C34 H34B 0.9900 .
C35 H35A 0.9900 .
C35 H35B 0.9900 .
C36 C37 1.490(5) .
C36 H36A 0.9900 .
C36 H36B 0.9900 .
C37 H37A 0.9900 .
C37 H37B 0.9900 .
C38 C39 1.498(5) .
C38 H38A 0.9900 .
C38 H38B 0.9900 .
C39 H39A 0.9900 .
C39 H39B 0.9900 .
C40 C41 1.490(5) .
C40 H40A 0.9900 .
C40 H40B 0.9900 .
C41 H41A 0.9900 .
C41 H41B 0.9900 .
C42 C43 1.481(6) .
C42 H42A 0.9900 .
C42 H42B 0.9900 .
C43 H43A 0.9900 .
C43 H43B 0.9900 .
C44 C45 1.503(5) .
C44 H44A 0.9900 .
C44 H44B 0.9900 .
C45 H45A 0.9900 .
C45 H45B 0.9900 .
N3 C46 1.124(6) .
C46 C47 1.415(7) .
C47 H47A 0.9800 .
C47 H47B 0.9800 .
C47 H47C 0.9800 .

loop_
_geom_torsion_atom_site_label_1
_geom_torsion_atom_site_label_2
_geom_torsion_atom_site_label_3
_geom_torsion_atom_site_label_4
_geom_torsion
C34 N1 C28 C29 159.0(3)
C40 N1 C28 C29 -80.4(4)
K1 N1 C28 C29 40.6(4)
C30 O1 C29 C28 -170.0(3)
K1 O1 C29 C28 54.8(3)
N1 C28 C29 O1 -64.7(4)
C29 O1 C30 C31 176.0(3)
K1 O1 C30 C31 -47.7(4)
C32 O2 C31 C30 177.8(3)
K1 O2 C31 C30 -52.9(4)
O1 C30 C31 O2 68.9(4)
C31 O2 C32 C33 -173.8(3)
K1 O2 C32 C33 58.9(4)
C45 N2 C33 C32 158.4(3)
C39 N2 C33 C32 -80.1(4)
K1 N2 C33 C32 38.9(4)
O2 C32 C33 N2 -67.4(4)
C28 N1 C34 C35 -77.1(3)
C40 N1 C34 C35 162.5(3)
K1 N1 C34 C35 42.2(3)
C36 O3 C35 C34 -175.8(3)
K1 O3 C35 C34 54.8(3)
N1 C34 C35 O3 -67.6(3)
C35 O3 C36 C37 174.4(3)
K1 O3 C36 C37 -55.0(3)
C38 O4 C37 C36 -179.3(3)
K1 O4 C37 C36 -45.3(3)
O3 C36 C37 O4 67.8(3)
C37 O4 C38 C39 -166.5(3)
K1 O4 C38 C39 59.8(3)
C45 N2 C39 C38 -80.9(4)
C33 N2 C39 C38 157.3(3)
K1 N2 C39 C38 38.9(4)
O4 C38 C39 N2 -67.2(4)
C28 N1 C40 C41 159.2(3)
C34 N1 C40 C41 -80.0(3)
K1 N1 C40 C41 38.8(3)
C42 O5 C41 C40 -168.9(3)
K1 O5 C41 C40 56.8(3)
N1 C40 C41 O5 -65.4(4)
C41 O5 C42 C43 177.5(3)
K1 O5 C42 C43 -48.6(3)
C44 O6 C43 C42 174.2(3)
K1 O6 C43 C42 -51.5(3)
O5 C42 C43 O6 67.4(4)
C43 O6 C44 C45 -172.1(3)
K1 O6 C44 C45 55.4(4)
C33 N2 C45 C44 -76.7(4)
C39 N2 C45 C44 162.1(3)
K1 N2 C45 C44 42.4(4)
O6 C44 C45 N2 -67.1(5)
